data_2016672
loop_
_publ_author_name
'Koner, Rajesh'
'Goldberg, Israel'

_publ_section_title
;
 The first coordination polymer of lanthanum(III) with a
 naphthalene-1,4,5,8-tetracarboxylic 1,8-anhydride derivative
;
_journal_coeditor_code GD3220
_journal_issue 7
_journal_name_full 'Acta Crystallographica Section C'
_journal_page_first m264
_journal_page_last m266
_journal_paper_doi 10.1107/S0108270108017691
_journal_volume 64
_journal_year 2008
_chemical_formula_iupac '[La (C14 H4 O7) (H2 O)7] (C14 H6 O8)0.5, 2H2 O'
_chemical_formula_moiety 'C14 H18 La1 O14 + , 0.5(C14 H6 O8 2-) , 4(H2 O)'
_chemical_formula_sum 'C21 H25 La O20'
_chemical_formula_weight 736.32
_chemical_name_systematic
;
catena-poly[[[heptaaqualanthanum(III)]-\m-1,3-dioxo-2-oxa-1H,3H-phenalene-
6,7-dicarboxylato-\k^2^O^6^:O^7^]
hemi(4,8-dicarboxynaphthalene-1,5-dicarboxylate) dihydrate]
;
_space_group_IT_number 2
_symmetry_cell_setting triclinic
_symmetry_space_group_name_Hall '-P 1'
_symmetry_space_group_name_H-M 'P -1'
_atom_sites_solution_hydrogens geom
_atom_sites_solution_primary direct
_atom_sites_solution_secondary difmap
_audit_creation_method SHELXL97
_cell_angle_alpha 91.3625(9)
_cell_angle_beta 98.9233(12)
_cell_angle_gamma 94.5506(14)
_cell_formula_units_Z 2
_cell_length_a 6.6222(2)
_cell_length_b 9.4831(2)
_cell_length_c 20.5543(7)
_cell_measurement_reflns_used 4123
_cell_measurement_temperature 110(2)
_cell_measurement_theta_max 27.84
_cell_measurement_theta_min 1.00
_cell_volume 1270.29(6)
_computing_cell_refinement 'DENZO (Otwinowski & Minor, 1997)'
_computing_data_collection 'COLLECT (Nonius, 1999)'
_computing_data_reduction 'DENZO (Otwinowski & Minor, 1997)'
_computing_molecular_graphics
;
ORTEPIII (Burnett & Johnson, 1996) and Mercury (Macrae <i>et al.</i>,
2006)
;
_computing_publication_material 'SHELXL97 (Sheldrick, 2008)'
_computing_structure_refinement 'SHELXL97 (Sheldrick, 2008)'
_computing_structure_solution 'SIR97 (Altomare <i>et al.</i>,  1994)'
_diffrn_ambient_temperature 110(2)
_diffrn_detector_area_resol_mean 12.8
_diffrn_measured_fraction_theta_full 0.993
_diffrn_measured_fraction_theta_max 0.962
_diffrn_measurement_device_type 'Nonius KappaCCD'
_diffrn_measurement_method '1\% \f and \w'
_diffrn_radiation_monochromator graphite
_diffrn_radiation_source 'fine-focus sealed tube'
_diffrn_radiation_type MoK\a
_diffrn_radiation_wavelength 0.71073
_diffrn_reflns_av_R_equivalents 0.0310
_diffrn_reflns_av_sigmaI/netI 0.0375
_diffrn_reflns_limit_h_max 8
_diffrn_reflns_limit_h_min -8
_diffrn_reflns_limit_k_max 12
_diffrn_reflns_limit_k_min -12
_diffrn_reflns_limit_l_max 26
_diffrn_reflns_limit_l_min -26
_diffrn_reflns_number 12656
_diffrn_reflns_theta_full 25.24
_diffrn_reflns_theta_max 27.84
_diffrn_reflns_theta_min 1.00
_diffrn_standards_number 0
_exptl_absorpt_coefficient_mu 1.780
_exptl_absorpt_correction_T_max 0.8421
_exptl_absorpt_correction_T_min 0.6172
_exptl_absorpt_correction_type multi-scan
_exptl_absorpt_process_details '(Blessing, 1995)'
_exptl_crystal_colour colourless
_exptl_crystal_density_diffrn 1.925
_exptl_crystal_density_method 'not measured'
_exptl_crystal_description needle
_exptl_crystal_F_000 736
_exptl_crystal_size_max 0.30
_exptl_crystal_size_mid 0.15
_exptl_crystal_size_min 0.10
_refine_diff_density_max 1.335
_refine_diff_density_min -1.266
_refine_ls_extinction_method none
_refine_ls_goodness_of_fit_ref 1.032
_refine_ls_hydrogen_treatment constr
_refine_ls_matrix_type full
_refine_ls_number_parameters 379
_refine_ls_number_reflns 5821
_refine_ls_number_restraints 0
_refine_ls_restrained_S_all 1.032
_refine_ls_R_factor_all 0.0290
_refine_ls_R_factor_gt 0.0253
_refine_ls_shift/su_max 0.001
_refine_ls_shift/su_mean 0.000
_refine_ls_structure_factor_coef Fsqd
_refine_ls_weighting_details 'calc w = 1/[\s^2^(Fo^2^)+(0.0101P)^2^+2.3943P] where P=(Fo^2^+2Fc^2^)/3'
_refine_ls_weighting_scheme calc
_refine_ls_wR_factor_gt 0.0558
_refine_ls_wR_factor_ref 0.0579
_reflns_number_gt 5404
_reflns_number_total 5821
_reflns_threshold_expression I>2\s(I)
_cod_data_source_file gd3220.cif
_cod_data_source_block III
_cod_original_formula_sum 'C21 H25 La1 O20'
_cod_database_code 2016672
_cod_database_fobs_code 2016672

loop_
_symmetry_equiv_pos_as_xyz
'x, y, z'
'-x, -y, -z'

loop_
_atom_site_type_symbol
_atom_site_label
_atom_site_fract_x
_atom_site_fract_y
_atom_site_fract_z
_atom_site_U_iso_or_equiv
_atom_site_adp_type
_atom_site_calc_flag
_atom_site_refinement_flags
_atom_site_occupancy
La La1 0.350060(19) 0.626183(13) 0.260635(6) 0.00822(5) Uani d . 1
O O2 0.0077(3) 0.46884(18) 0.26311(9) 0.0137(3) Uani d . 1
H H2A -0.0852 0.4652 0.2261 0.016 Uiso d R 1
H H2B 0.0051 0.3803 0.2775 0.016 Uiso d R 1
O O3 0.2021(3) 0.53923(18) 0.13794(8) 0.0128(3) Uani d . 1
H H3A 0.2204 0.6059 0.1086 0.015 Uiso d R 1
H H3B 0.0658 0.5181 0.1330 0.015 Uiso d R 1
O O4 0.7149(3) 0.62057(18) 0.33006(9) 0.0144(4) Uani d . 1
H H4A 0.7390 0.6036 0.3733 0.017 Uiso d R 1
H H4B 0.8015 0.5759 0.3089 0.017 Uiso d R 1
O O5 0.3574(3) 0.48964(18) 0.36443(8) 0.0131(3) Uani d . 1
H H5A 0.2509 0.4613 0.3846 0.016 Uiso d R 1
H H5B 0.4528 0.4317 0.3801 0.016 Uiso d R 1
O O6 0.5018(3) 0.87634(19) 0.27588(10) 0.0192(4) Uani d . 1
H H6A 0.6348 0.8892 0.2714 0.023 Uiso d R 1
H H6B 0.4537 0.9618 0.2795 0.023 Uiso d R 1
O O7 0.1858(3) 0.75198(19) 0.35132(9) 0.0158(4) Uani d . 1
H H7A 0.1665 0.7284 0.3922 0.019 Uiso d R 1
H H7B 0.0829 0.8045 0.3361 0.019 Uiso d R 1
O O8 0.4731(3) 0.38597(19) 0.23513(9) 0.0182(4) Uani d . 1
H H8A 0.4338 0.2984 0.2466 0.022 Uiso d R 1
H H8B 0.5322 0.3783 0.1988 0.022 Uiso d R 1
O O9 0.6125(3) 0.66463(18) 0.18586(8) 0.0124(3) Uani d . 1
O O10 0.7754(3) 0.48980(17) 0.14696(8) 0.0137(3) Uani d . 1
C C11 0.7121(3) 0.6128(2) 0.14540(12) 0.0102(4) Uani d . 1
C C12 0.7458(3) 0.7009(2) 0.08698(12) 0.0104(4) Uani d . 1
C C13 0.7107(4) 0.6315(3) 0.02621(12) 0.0133(5) Uani d . 1
H H13 0.6983 0.5310 0.0238 0.016 Uiso calc R 1
C C14 0.6929(4) 0.7062(3) -0.03237(12) 0.0137(5) Uani d . 1
H H14 0.6697 0.6568 -0.0739 0.016 Uiso calc R 1
C C15 0.7093(4) 0.8519(3) -0.02874(12) 0.0128(5) Uani d . 1
C C16 0.6766(4) 0.9289(3) -0.09014(12) 0.0152(5) Uani d . 1
O O17 0.6291(3) 0.8781(2) -0.14444(9) 0.0241(4) Uani d . 1
O O18 0.7046(3) 1.07743(19) -0.08489(9) 0.0166(4) Uani d . 1
C C19 0.7532(4) 1.1547(3) -0.02622(12) 0.0143(5) Uani d . 1
O O20 0.7687(3) 1.28135(19) -0.02948(9) 0.0182(4) Uani d . 1
C C21 0.7817(4) 1.0772(3) 0.03547(12) 0.0116(5) Uani d . 1
C C22 0.8325(4) 1.1514(3) 0.09482(12) 0.0135(5) Uani d . 1
H H22 0.8393 1.2519 0.0963 0.016 Uiso calc R 1
C C23 0.8742(4) 1.0775(3) 0.15338(12) 0.0134(5) Uani d . 1
H H23 0.9133 1.1293 0.1941 0.016 Uiso calc R 1
C C24 0.8593(3) 0.9311(2) 0.15282(12) 0.0106(4) Uani d . 1
C C25 0.7879(3) 0.8512(2) 0.09261(12) 0.0100(4) Uani d . 1
C C26 0.7595(3) 0.9268(2) 0.03309(12) 0.0105(5) Uani d . 1
C C27 0.9505(3) 0.8630(2) 0.21573(12) 0.0093(4) Uani d . 1
O O28 1.0630(3) 0.76474(17) 0.20851(8) 0.0118(3) Uani d . 1
O O29 0.9187(3) 0.91326(17) 0.27005(8) 0.0121(3) Uani d . 1
O O30 0.2382(3) 0.42421(17) 0.52858(8) 0.0123(3) Uani d . 1
H H30 0.2370 0.5091 0.5099 0.015 Uiso d R 1
O O31 0.0753(2) 0.34637(17) 0.42930(8) 0.0112(3) Uani d . 1
C C32 0.1451(3) 0.3257(2) 0.48718(12) 0.0097(4) Uani d . 1
C C33 0.1465(3) 0.1795(2) 0.51287(11) 0.0090(4) Uani d . 1
C C34 0.3282(4) 0.1463(2) 0.54886(12) 0.0104(4) Uani d . 1
H H34 0.4300 0.2197 0.5658 0.013 Uiso calc R 1
C C35 0.3643(4) 0.0049(2) 0.56082(12) 0.0106(4) Uani d . 1
H H35 0.4907 -0.0164 0.5857 0.013 Uiso calc R 1
C C36 0.2195(3) -0.1034(2) 0.53711(11) 0.0093(4) Uani d . 1
C C37 0.0188(3) -0.0722(2) 0.50627(11) 0.0088(4) Uani d . 1
C C38 0.2885(3) -0.2507(2) 0.53914(12) 0.0099(4) Uani d . 1
O O39 0.2324(2) -0.33054(17) 0.48753(8) 0.0110(3) Uani d . 1
O O40 0.4019(3) -0.28492(18) 0.58944(9) 0.0161(4) Uani d . 1
O O41 -0.0066(3) 0.19469(19) 0.31360(9) 0.0189(4) Uani d . 1
H H41A -0.0614 0.1053 0.3047 0.023 Uiso d R 1
H H41B -0.0046 0.2160 0.3565 0.023 Uiso d R 1
O O42 0.3950(3) 0.14493(19) 0.29958(9) 0.0192(4) Uani d . 1
H H42A 0.4738 0.1758 0.3376 0.023 Uiso d R 1
H H42B 0.2649 0.1544 0.3052 0.023 Uiso d R 1

loop_
_atom_site_aniso_label
_atom_site_aniso_U_11
_atom_site_aniso_U_22
_atom_site_aniso_U_33
_atom_site_aniso_U_12
_atom_site_aniso_U_13
_atom_site_aniso_U_23
La1 0.00824(7) 0.00834(7) 0.00851(7) 0.00145(5) 0.00211(5) 0.00176(5)
O2 0.0122(8) 0.0130(8) 0.0145(9) -0.0008(6) -0.0015(7) 0.0048(7)
O3 0.0134(8) 0.0146(8) 0.0105(8) 0.0018(7) 0.0017(7) 0.0027(6)
O4 0.0113(8) 0.0205(9) 0.0119(8) 0.0037(7) 0.0020(7) 0.0012(7)
O5 0.0118(8) 0.0134(8) 0.0157(9) 0.0049(6) 0.0037(7) 0.0081(7)
O6 0.0133(9) 0.0120(9) 0.0337(11) -0.0004(7) 0.0094(8) -0.0027(8)
O7 0.0172(9) 0.0220(9) 0.0103(8) 0.0099(7) 0.0043(7) 0.0047(7)
O8 0.0271(10) 0.0124(9) 0.0171(9) 0.0053(7) 0.0072(8) 0.0021(7)
O9 0.0116(8) 0.0145(8) 0.0124(8) 0.0012(6) 0.0055(7) 0.0004(7)
O10 0.0175(9) 0.0101(8) 0.0134(8) 0.0017(7) 0.0020(7) 0.0012(6)
C11 0.0092(11) 0.0096(11) 0.0110(11) -0.0017(8) 0.0003(9) 0.0006(8)
C12 0.0076(10) 0.0134(11) 0.0103(11) 0.0027(9) 0.0013(9) 0.0005(9)
C13 0.0124(11) 0.0128(11) 0.0144(12) 0.0012(9) 0.0017(9) -0.0005(9)
C14 0.0134(12) 0.0179(12) 0.0099(11) 0.0017(9) 0.0024(9) -0.0005(9)
C15 0.0108(11) 0.0185(12) 0.0095(11) 0.0013(9) 0.0025(9) 0.0010(9)
C16 0.0140(12) 0.0197(13) 0.0124(12) 0.0030(10) 0.0025(9) 0.0022(10)
O17 0.0338(11) 0.0273(11) 0.0105(9) 0.0020(9) 0.0013(8) 0.0001(8)
O18 0.0200(9) 0.0193(9) 0.0106(8) 0.0030(7) 0.0021(7) 0.0038(7)
C19 0.0106(11) 0.0197(13) 0.0136(12) 0.0040(9) 0.0027(9) 0.0028(10)
O20 0.0234(10) 0.0156(9) 0.0168(9) 0.0034(7) 0.0048(8) 0.0083(7)
C21 0.0103(11) 0.0133(11) 0.0118(11) 0.0031(9) 0.0018(9) 0.0036(9)
C22 0.0155(12) 0.0107(11) 0.0146(12) 0.0027(9) 0.0023(9) 0.0026(9)
C23 0.0160(12) 0.0117(11) 0.0128(12) 0.0033(9) 0.0020(9) 0.0001(9)
C24 0.0086(11) 0.0128(11) 0.0109(11) 0.0028(9) 0.0021(9) 0.0017(9)
C25 0.0077(10) 0.0130(11) 0.0104(11) 0.0034(8) 0.0037(8) 0.0011(9)
C26 0.0069(10) 0.0134(11) 0.0115(11) 0.0016(9) 0.0015(9) -0.0001(9)
C27 0.0071(10) 0.0085(10) 0.0118(11) -0.0003(8) 0.0005(9) 0.0019(8)
O28 0.0125(8) 0.0111(8) 0.0122(8) 0.0045(6) 0.0017(6) 0.0012(6)
O29 0.0134(8) 0.0134(8) 0.0096(8) 0.0024(6) 0.0013(6) 0.0006(6)
O30 0.0164(8) 0.0050(7) 0.0139(8) -0.0016(6) -0.0012(7) 0.0022(6)
O31 0.0115(8) 0.0110(8) 0.0111(8) 0.0002(6) 0.0019(6) 0.0035(6)
C32 0.0067(10) 0.0096(11) 0.0140(12) 0.0027(8) 0.0040(9) 0.0013(9)
C33 0.0110(11) 0.0078(10) 0.0087(11) 0.0000(8) 0.0032(9) 0.0003(8)
C34 0.0098(11) 0.0092(11) 0.0119(11) -0.0016(8) 0.0017(9) 0.0008(9)
C35 0.0099(11) 0.0114(11) 0.0103(11) 0.0012(9) 0.0005(9) 0.0008(9)
C36 0.0105(11) 0.0085(10) 0.0093(11) 0.0012(8) 0.0022(9) 0.0022(8)
C37 0.0112(11) 0.0082(11) 0.0074(11) 0.0016(8) 0.0028(9) 0.0013(8)
C38 0.0085(10) 0.0093(11) 0.0122(11) 0.0000(8) 0.0026(9) 0.0014(9)
O39 0.0125(8) 0.0082(8) 0.0122(8) 0.0005(6) 0.0013(6) 0.0010(6)
O40 0.0180(9) 0.0104(8) 0.0180(9) 0.0045(7) -0.0053(7) 0.0002(7)
O41 0.0294(10) 0.0129(9) 0.0136(9) -0.0027(7) 0.0033(8) -0.0007(7)
O42 0.0213(10) 0.0151(9) 0.0198(10) 0.0021(7) -0.0008(8) -0.0014(7)

loop_
_atom_type_symbol
_atom_type_description
_atom_type_scat_dispersion_real
_atom_type_scat_dispersion_imag
_atom_type_scat_source
C C 0.0033 0.0016 'International Tables Vol C Tables 4.2.6.8 and 6.1.1.4'
H H 0.0000 0.0000 'International Tables Vol C Tables 4.2.6.8 and 6.1.1.4'
La La -0.2871 2.4523 'International Tables Vol C Tables 4.2.6.8 and 6.1.1.4'
O O 0.0106 0.0060 'International Tables Vol C Tables 4.2.6.8 and 6.1.1.4'

loop_
_geom_angle_atom_site_label_1
_geom_angle_atom_site_label_2
_geom_angle_atom_site_label_3
_geom_angle_site_symmetry_1
_geom_angle_site_symmetry_3
_geom_angle
O6 La1 O9 . . 71.21(6)
O6 La1 O28 . 1_455 76.77(6)
O9 La1 O28 . 1_455 102.95(5)
O6 La1 O5 . . 115.52(6)
O9 La1 O5 . . 130.79(6)
O28 La1 O5 1_455 . 126.24(5)
O6 La1 O8 . . 136.76(6)
O9 La1 O8 . . 72.32(6)
O28 La1 O8 1_455 . 134.23(6)
O5 La1 O8 . . 73.74(6)
O6 La1 O7 . . 71.37(6)
O9 La1 O7 . . 142.55(6)
O28 La1 O7 1_455 . 69.73(5)
O5 La1 O7 . . 66.64(5)
O8 La1 O7 . . 139.56(6)
O6 La1 O4 . . 73.26(6)
O9 La1 O4 . . 71.28(5)
O28 La1 O4 1_455 . 149.74(5)
O5 La1 O4 . . 65.63(5)
O8 La1 O4 . . 73.66(6)
O7 La1 O4 . . 96.40(5)
O6 La1 O2 . . 141.89(6)
O9 La1 O2 . . 138.29(5)
O28 La1 O2 1_455 . 73.20(5)
O5 La1 O2 . . 67.45(5)
O8 La1 O2 . . 81.35(6)
O7 La1 O2 . . 76.52(6)
O4 La1 O2 . . 131.23(5)
O6 La1 O3 . . 115.97(6)
O9 La1 O3 . . 68.28(5)
O28 La1 O3 1_455 . 66.90(5)
O5 La1 O3 . . 128.51(5)
O8 La1 O3 . . 69.43(6)
O7 La1 O3 . . 132.11(5)
O4 La1 O3 . . 131.47(5)
O2 La1 O3 . . 72.45(5)
La1 O2 H2A . . 116.2
La1 O2 H2B . . 122.7
H2A O2 H2B . . 105.5
La1 O3 H3A . . 112.7
La1 O3 H3B . . 110.9
H3A O3 H3B . . 105.2
La1 O4 H4A . . 124.5
La1 O4 H4B . . 113.1
H4A O4 H4B . . 110.0
La1 O5 H5A . . 127.7
La1 O5 H5B . . 125.9
H5A O5 H5B . . 102.8
La1 O6 H6A . . 114.9
La1 O6 H6B . . 136.0
H6A O6 H6B . . 108.4
La1 O7 H7A . . 132.8
La1 O7 H7B . . 115.0
H7A O7 H7B . . 106.0
La1 O8 H8A . . 131.4
La1 O8 H8B . . 116.9
H8A O8 H8B . . 108.1
C11 O9 La1 . . 148.13(15)
O9 C11 O10 . . 125.7(2)
O9 C11 C12 . . 116.8(2)
O10 C11 C12 . . 117.4(2)
C13 C12 C25 . . 120.7(2)
C13 C12 C11 . . 116.6(2)
C25 C12 C11 . . 122.3(2)
C12 C13 C14 . . 121.4(2)
C12 C13 H13 . . 119.3
C14 C13 H13 . . 119.3
C15 C14 C13 . . 119.2(2)
C15 C14 H14 . . 120.4
C13 C14 H14 . . 120.4
C14 C15 C26 . . 120.8(2)
C14 C15 C16 . . 118.8(2)
C26 C15 C16 . . 120.4(2)
O17 C16 O18 . . 116.2(2)
O17 C16 C15 . . 126.5(2)
O18 C16 C15 . . 117.3(2)
C19 O18 C16 . . 124.4(2)
O20 C19 O18 . . 116.8(2)
O20 C19 C21 . . 125.0(2)
O18 C19 C21 . . 118.2(2)
C22 C21 C26 . . 120.6(2)
C22 C21 C19 . . 119.5(2)
C26 C21 C19 . . 119.9(2)
C21 C22 C23 . . 119.6(2)
C21 C22 H22 . . 120.2
C23 C22 H22 . . 120.2
C24 C23 C22 . . 121.4(2)
C24 C23 H23 . . 119.3
C22 C23 H23 . . 119.3
C23 C24 C25 . . 120.1(2)
C23 C24 C27 . . 116.7(2)
C25 C24 C27 . . 122.5(2)
C26 C25 C12 . . 117.1(2)
C26 C25 C24 . . 117.7(2)
C12 C25 C24 . . 125.2(2)
C15 C26 C21 . . 119.8(2)
C15 C26 C25 . . 120.1(2)
C21 C26 C25 . . 120.1(2)
O29 C27 O28 . . 125.5(2)
O29 C27 C24 . . 118.6(2)
O28 C27 C24 . . 115.8(2)
C27 O28 La1 . 1_655 146.54(15)
C32 O30 H30 . . 110.6
O31 C32 O30 . . 123.9(2)
O31 C32 C33 . . 121.2(2)
O30 C32 C33 . . 114.6(2)
C34 C33 C37 . 2_556 120.6(2)
C34 C33 C32 . . 116.0(2)
C37 C33 C32 2_556 . 122.8(2)
C33 C34 C35 . . 120.5(2)
C33 C34 H34 . . 119.7
C35 C34 H34 . . 119.7
C36 C35 C34 . . 121.0(2)
C36 C35 H35 . . 119.5
C34 C35 H35 . . 119.5
C35 C36 C37 . . 120.0(2)
C35 C36 C38 . . 116.8(2)
C37 C36 C38 . . 122.9(2)
C37 C37 C33 2_556 2_556 118.2(3)
C37 C37 C36 2_556 . 118.9(3)
C33 C37 C36 2_556 . 122.9(2)
O40 C38 O39 . . 124.5(2)
O40 C38 C36 . . 118.4(2)
O39 C38 C36 . . 117.1(2)
H41A O41 H41B . . 108.9
H42A O42 H42B . . 106.1

loop_
_geom_bond_atom_site_label_1
_geom_bond_atom_site_label_2
_geom_bond_site_symmetry_2
_geom_bond_distance
_geom_bond_publ_flag
La1 O6 . 2.4948(17) yes
La1 O9 . 2.5039(16) yes
La1 O28 1_455 2.5138(16) yes
La1 O5 . 2.5180(17) yes
La1 O8 . 2.5491(18) yes
La1 O7 . 2.6094(17) yes
La1 O4 . 2.6136(17) yes
La1 O2 . 2.6212(16) yes
La1 O3 . 2.6470(17) yes
O2 H2A . 0.8990 ?
O2 H2B . 0.8969 ?
O3 H3A . 0.8984 ?
O3 H3B . 0.8981 ?
O4 H4A . 0.8982 ?
O4 H4B . 0.8976 ?
O5 H5A . 0.8983 ?
O5 H5B . 0.8978 ?
O6 H6A . 0.8995 ?
O6 H6B . 0.8991 ?
O7 H7A . 0.8993 ?
O7 H7B . 0.8977 ?
O8 H8A . 0.8982 ?
O8 H8B . 0.8989 ?
O9 C11 . 1.253(3) ?
O10 C11 . 1.270(3) ?
C11 C12 . 1.513(3) ?
C12 C13 . 1.376(3) ?
C12 C25 . 1.430(3) ?
C13 C14 . 1.406(3) ?
C13 H13 . 0.9500 ?
C14 C15 . 1.376(4) ?
C14 H14 . 0.9500 ?
C15 C26 . 1.421(3) ?
C15 C16 . 1.469(3) ?
C16 O17 . 1.191(3) ?
C16 O18 . 1.406(3) ?
O18 C19 . 1.377(3) ?
C19 O20 . 1.201(3) ?
C19 C21 . 1.475(3) ?
C21 C22 . 1.375(3) ?
C21 C26 . 1.421(3) ?
C22 C23 . 1.409(3) ?
C22 H22 . 0.9500 ?
C23 C24 . 1.384(3) ?
C23 H23 . 0.9500 ?
C24 C25 . 1.430(3) ?
C24 C27 . 1.521(3) ?
C25 C26 . 1.427(3) ?
C27 O29 . 1.258(3) ?
C27 O28 . 1.258(3) ?
O28 La1 1_655 2.5138(16) ?
O30 C32 . 1.298(3) ?
O30 H30 . 0.9005 ?
O31 C32 . 1.234(3) ?
C32 C33 . 1.496(3) ?
C33 C34 . 1.374(3) ?
C33 C37 2_556 1.435(3) ?
C34 C35 . 1.402(3) ?
C34 H34 . 0.9500 ?
C35 C36 . 1.373(3) ?
C35 H35 . 0.9500 ?
C36 C37 . 1.437(3) ?
C36 C38 . 1.504(3) ?
C37 C37 2_556 1.433(4) ?
C37 C33 2_556 1.435(3) ?
C38 O40 . 1.246(3) ?
C38 O39 . 1.277(3) ?
O41 H41A . 0.8983 ?
O41 H41B . 0.8983 ?
O42 H42A . 0.8982 ?
O42 H42B . 0.8979 ?

loop_
_geom_hbond_atom_site_label_D
_geom_hbond_atom_site_label_H
_geom_hbond_atom_site_label_A
_geom_hbond_site_symmetry_A
_geom_hbond_distance_DH
_geom_hbond_distance_HA
_geom_hbond_distance_DA
_geom_hbond_angle_DHA
O2 H2B O41 . 0.90 1.93 2.822(2) 176.3
O2 H2A O10 1_455 0.90 1.77 2.653(2) 165.8
O3 H3A O20 2_675 0.90 1.97 2.857(2) 167.0
O3 H3B O10 1_455 0.90 1.99 2.862(2) 164.7
O4 H4A O30 2_666 0.90 2.02 2.919(2) 173.2
O4 H4B O2 1_655 0.90 2.09 2.984(2) 177.8
O5 H5A O31 . 0.90 1.89 2.751(2) 160.7
O5 H5B O40 2_656 0.90 1.82 2.705(2) 167.3
O6 H6A O29 . 0.90 1.88 2.777(2) 174.9
O6 H6B O42 1_565 0.90 1.86 2.749(3) 169.3
O7 H7A O39 1_565 0.90 2.04 2.902(2) 159.5
O7 H7B O29 1_455 0.90 1.97 2.810(2) 155.4
O8 H8A O42 . 0.90 1.86 2.723(3) 159.5
O8 H8B O10 . 0.90 2.27 3.027(3) 141.2
O30 H30 O39 1_565 0.90 1.60 2.494(2) 171.3
O41 H41A O29 1_445 0.90 1.93 2.776(2) 157.1
O41 H41B O31 . 0.90 1.90 2.708(2) 148.7
O42 H42A O40 2_656 0.90 1.85 2.720(3) 163.7
O42 H42B O41 . 0.90 1.90 2.795(3) 173.7
